data_4516052
loop_
_publ_author_name
'Santos, Ane F.'
'Ferreira, Isabella P.'
'Pinheiro, Carlos B.'
'Santos, Verlane G.'
'Lopes, Miriam T. P.'
'Teixeira, Let\'icia R'
'Rocha, Willian R.'
'Rodrigues, Gabriel L. S.'
'Beraldo, Heloisa'

_publ_section_title
;
 [Ag(L)NO<sub>3</sub>] Complexes with 2-Benzoylpyridine-Derived
 Hydrazones: Cytotoxic Activity and Interaction with Biomolecules.
;
_journal_issue 6
_journal_name_full 'ACS omega'
_journal_page_first 7027
_journal_page_last 7035
_journal_paper_doi 10.1021/acsomega.8b00533
_journal_volume 3
_journal_year 2018
_chemical_formula_moiety 'C19 H14 Ag Cl N4 O4'
_chemical_formula_sum 'C19 H14 Ag Cl N4 O4'
_chemical_formula_weight 505.66
_space_group_crystal_system monoclinic
_space_group_IT_number 14
_space_group_name_Hall '-P 2yn'
_space_group_name_H-M_alt 'P 1 21/n 1'
_atom_sites_solution_hydrogens geom
_audit_creation_method SHELXL-2017/1
_audit_update_record
;
2018-02-14 deposited with the CCDC.
2018-02-14 downloaded from the CCDC.
;
_cell_angle_alpha 90
_cell_angle_beta 102.720(5)
_cell_angle_gamma 90
_cell_formula_units_Z 4
_cell_length_a 7.1699(4)
_cell_length_b 20.7822(10)
_cell_length_c 12.9758(7)
_cell_measurement_reflns_used 4955
_cell_measurement_temperature 270(2)
_cell_measurement_theta_max 23.7300
_cell_measurement_theta_min 2.5520
_cell_volume 1886.02(18)
_computing_structure_refinement 'SHELXL-2017/1 (Sheldrick, 2017)'
_diffrn_ambient_environment N~2~
_diffrn_ambient_temperature 270(2)
_diffrn_detector 'CCD plate'
_diffrn_detector_area_resol_mean 10.4186
_diffrn_detector_type Atlas
_diffrn_measured_fraction_theta_full 1.000
_diffrn_measured_fraction_theta_max 1.000
_diffrn_measurement_device 'four-circle diffractometer'
_diffrn_measurement_device_type 'Xcalibur, Atlas, Gemini ultra'
_diffrn_measurement_method '\w scans'
_diffrn_radiation_monochromator graphite
_diffrn_radiation_probe x-ray
_diffrn_radiation_type 'Mo K\a'
_diffrn_radiation_wavelength 0.71073
_diffrn_reflns_av_R_equivalents 0.0662
_diffrn_reflns_av_unetI/netI 0.0453
_diffrn_reflns_Laue_measured_fraction_full 1.000
_diffrn_reflns_Laue_measured_fraction_max 1.000
_diffrn_reflns_limit_h_max 8
_diffrn_reflns_limit_h_min -8
_diffrn_reflns_limit_k_max 25
_diffrn_reflns_limit_k_min -25
_diffrn_reflns_limit_l_max 16
_diffrn_reflns_limit_l_min -16
_diffrn_reflns_number 29541
_diffrn_reflns_point_group_measured_fraction_full 1.000
_diffrn_reflns_point_group_measured_fraction_max 1.000
_diffrn_reflns_theta_full 25.242
_diffrn_reflns_theta_max 26.371
_diffrn_reflns_theta_min 1.884
_diffrn_source 'Enhance (Mo) X-ray Source'
_exptl_absorpt_coefficient_mu 1.246
_exptl_absorpt_correction_T_max 0.930
_exptl_absorpt_correction_T_min 0.699
_exptl_absorpt_correction_type analytical
_exptl_absorpt_process_details
;
CrysAlisPro, Agilent Technologies,
Version 1.171.37.34 (release 22-05-2014 CrysAlis171 .NET)
(compiled May 22 2014,16:03:01)
Analytical numeric absorption correction using a multifaceted crystal
			model based on expressions derived by R.C. Clark & J.S. Reid.
(Clark, R. C. & Reid, J. S. (1995). Acta Cryst. A51, 887-897)
Empirical absorption correction using spherical harmonics,
 implemented in SCALE3 ABSPACK scaling algorithm.
;
_exptl_crystal_colour colourless
_exptl_crystal_density_diffrn 1.781
_exptl_crystal_description prism
_exptl_crystal_F_000 1008
_exptl_crystal_size_max 0.509
_exptl_crystal_size_mid 0.065
_exptl_crystal_size_min 0.062
_refine_diff_density_max 0.682
_refine_diff_density_min -0.613
_refine_diff_density_rms 0.084
_refine_ls_extinction_method none
_refine_ls_goodness_of_fit_ref 1.046
_refine_ls_hydrogen_treatment constr
_refine_ls_matrix_type full
_refine_ls_number_parameters 262
_refine_ls_number_reflns 3851
_refine_ls_number_restraints 0
_refine_ls_restrained_S_all 1.046
_refine_ls_R_factor_all 0.0644
_refine_ls_R_factor_gt 0.0356
_refine_ls_shift/su_max 0.001
_refine_ls_shift/su_mean 0.000
_refine_ls_structure_factor_coef Fsqd
_refine_ls_weighting_details 'w=1/[\s^2^(Fo^2^)+(0.0310P)^2^+0.4592P] where P=(Fo^2^+2Fc^2^)/3'
_refine_ls_weighting_scheme calc
_refine_ls_wR_factor_gt 0.0722
_refine_ls_wR_factor_ref 0.0862
_reflns_Friedel_coverage 0.000
_reflns_number_gt 2694
_reflns_number_total 3851
_reflns_threshold_expression 'I > 2\s(I)'
_cod_data_source_file ao8b00533_si_004.cif
_cod_data_source_block 3
_cod_original_sg_symbol_H-M 'P 21/n'
_cod_database_code 4516052
_shelx_shelxl_version_number 2017/1
_shelx_space_group_comment
;
The symmetry employed for this shelxl refinement is uniquely defined
by the following loop, which should always be used as a source of
symmetry information in preference to the above space-group names.
They are only intended as comments.
;
_shelx_estimated_absorpt_t_min 0.570
_shelx_estimated_absorpt_t_max 0.927

loop_
_space_group_symop_operation_xyz
'x, y, z'
'-x+1/2, y+1/2, -z+1/2'
'-x, -y, -z'
'x-1/2, -y-1/2, z-1/2'

loop_
_atom_site_label
_atom_site_type_symbol
_atom_site_fract_x
_atom_site_fract_y
_atom_site_fract_z
_atom_site_U_iso_or_equiv
_atom_site_adp_type
_atom_site_occupancy
_atom_site_site_symmetry_order
_atom_site_calc_flag
_atom_site_refinement_flags_posn
_atom_site_refinement_flags_adp
C2 C 0.3644(5) 0.85277(16) -0.0665(3) 0.0374(8) Uani 1 1 d . .
C3 C 0.3417(6) 0.79678(17) -0.1260(3) 0.0498(10) Uani 1 1 d . .
H3 H 0.283207 0.797578 -0.197438 0.060 Uiso 1 1 calc R U
C4 C 0.4082(6) 0.73945(18) -0.0763(4) 0.0600(12) Uani 1 1 d . .
H4 H 0.393128 0.700949 -0.113744 0.072 Uiso 1 1 calc R U
C5 C 0.4962(6) 0.74038(19) 0.0284(4) 0.0573(11) Uani 1 1 d . .
H5 H 0.542554 0.702631 0.063244 0.069 Uiso 1 1 calc R U
C6 C 0.5149(5) 0.79853(18) 0.0815(3) 0.0517(10) Uani 1 1 d . .
H6 H 0.576368 0.798976 0.152517 0.062 Uiso 1 1 calc R U
C7 C 0.2884(4) 0.91503(15) -0.1150(3) 0.0327(7) Uani 1 1 d . .
C8 C 0.1649(4) 1.06531(15) -0.0236(3) 0.0316(8) Uani 1 1 d . .
C9 C 0.0652(4) 1.12334(15) -0.0767(2) 0.0296(7) Uani 1 1 d . .
C10 C -0.0379(4) 1.12282(16) -0.1810(3) 0.0354(8) Uani 1 1 d . .
H10 H -0.042851 1.085475 -0.221052 0.043 Uiso 1 1 calc R U
C11 C -0.1331(5) 1.17744(17) -0.2256(3) 0.0398(8) Uani 1 1 d . .
H11 H -0.203008 1.177014 -0.295117 0.048 Uiso 1 1 calc R U
C12 C -0.1225(5) 1.23233(16) -0.1655(3) 0.0401(8) Uani 1 1 d . .
C13 C -0.0234(5) 1.23446(17) -0.0620(3) 0.0437(9) Uani 1 1 d . .
H13 H -0.018563 1.272058 -0.022627 0.052 Uiso 1 1 calc R U
C14 C 0.0694(4) 1.17912(16) -0.0177(3) 0.0377(8) Uani 1 1 d . .
H14 H 0.135199 1.179470 0.052591 0.045 Uiso 1 1 calc R U
C15 C 0.2305(5) 0.92166(15) -0.2313(3) 0.0393(8) Uani 1 1 d . .
C16 C 0.3654(6) 0.91753(18) -0.2925(3) 0.0537(10) Uani 1 1 d . .
H16 H 0.493587 0.911451 -0.260545 0.064 Uiso 1 1 calc R U
C17 C 0.3095(9) 0.9224(2) -0.4017(4) 0.0717(14) Uani 1 1 d . .
H17 H 0.399805 0.920471 -0.443231 0.086 Uiso 1 1 calc R U
C18 C 0.1180(9) 0.9303(2) -0.4479(4) 0.0760(15) Uani 1 1 d . .
H18 H 0.079551 0.932417 -0.521068 0.091 Uiso 1 1 calc R U
C19 C -0.0163(8) 0.93505(19) -0.3877(4) 0.0652(13) Uani 1 1 d . .
H19 H -0.144360 0.941018 -0.420014 0.078 Uiso 1 1 calc R U
C20 C 0.0387(5) 0.93098(17) -0.2798(3) 0.0489(10) Uani 1 1 d . .
H20 H -0.052252 0.934446 -0.238889 0.059 Uiso 1 1 calc R U
Ag1 Ag 0.37916(4) 0.94881(2) 0.13085(2) 0.04940(12) Uani 1 1 d . .
Cl1 Cl -0.24581(15) 1.30034(5) -0.22132(9) 0.0618(3) Uani 1 1 d . .
N1 N 0.4496(4) 0.85369(13) 0.0361(2) 0.0407(7) Uani 1 1 d . .
N2 N 0.2717(4) 0.96042(12) -0.0500(2) 0.0344(7) Uani 1 1 d . .
N3 N 0.2021(4) 1.01892(12) -0.0902(2) 0.0339(6) Uani 1 1 d . .
H3N H 0.182214 1.026173 -0.157030 0.041 Uiso 1 1 calc R U
N4 N 0.5745(5) 0.91353(16) 0.3425(3) 0.0487(8) Uani 1 1 d . .
O1 O 0.2081(3) 1.05919(11) 0.07272(19) 0.0436(6) Uani 1 1 d . .
O2 O 0.4157(4) 0.94118(13) 0.3100(2) 0.0581(7) Uani 1 1 d . .
O3 O 0.6884(4) 0.91073(15) 0.2827(2) 0.0674(8) Uani 1 1 d . .
O4 O 0.6126(5) 0.88903(17) 0.4303(2) 0.0835(10) Uani 1 1 d . .

loop_
_atom_site_aniso_label
_atom_site_aniso_U_11
_atom_site_aniso_U_22
_atom_site_aniso_U_33
_atom_site_aniso_U_23
_atom_site_aniso_U_13
_atom_site_aniso_U_12
C2 0.0362(19) 0.0321(19) 0.049(2) 0.0042(16) 0.0195(16) 0.0005(15)
C3 0.061(2) 0.038(2) 0.057(3) -0.0012(19) 0.025(2) 0.0002(18)
C4 0.079(3) 0.029(2) 0.084(4) -0.001(2) 0.046(3) 0.002(2)
C5 0.065(3) 0.036(2) 0.082(3) 0.018(2) 0.040(2) 0.010(2)
C6 0.041(2) 0.046(2) 0.071(3) 0.018(2) 0.0178(19) 0.0075(18)
C7 0.0354(18) 0.0294(18) 0.035(2) 0.0012(15) 0.0110(14) -0.0028(14)
C8 0.0271(17) 0.0361(19) 0.032(2) -0.0023(15) 0.0082(14) -0.0014(14)
C9 0.0283(16) 0.0310(17) 0.0317(19) 0.0019(14) 0.0113(14) 0.0003(14)
C10 0.0380(18) 0.0355(19) 0.034(2) -0.0029(15) 0.0112(15) 0.0010(15)
C11 0.0372(19) 0.049(2) 0.033(2) 0.0086(17) 0.0067(15) 0.0030(17)
C12 0.039(2) 0.0340(19) 0.050(2) 0.0110(17) 0.0170(17) 0.0060(16)
C13 0.047(2) 0.0338(19) 0.052(3) -0.0041(17) 0.0150(18) 0.0030(17)
C14 0.0392(19) 0.040(2) 0.033(2) -0.0051(16) 0.0053(15) 0.0018(16)
C15 0.051(2) 0.0242(17) 0.044(2) -0.0018(16) 0.0143(17) -0.0029(16)
C16 0.069(3) 0.045(2) 0.053(3) 0.001(2) 0.026(2) 0.004(2)
C17 0.125(4) 0.045(2) 0.060(3) 0.000(2) 0.052(3) 0.003(3)
C18 0.146(5) 0.039(2) 0.039(3) 0.002(2) 0.013(3) -0.002(3)
C19 0.095(4) 0.044(2) 0.046(3) 0.000(2) -0.008(2) -0.010(2)
C20 0.055(2) 0.037(2) 0.052(3) -0.0017(18) 0.0048(19) -0.0075(17)
Ag1 0.0527(2) 0.0562(2) 0.03770(19) 0.00726(14) 0.00653(13) 0.00306(14)
Cl1 0.0696(7) 0.0447(6) 0.0730(8) 0.0211(5) 0.0198(6) 0.0179(5)
N1 0.0379(16) 0.0354(16) 0.050(2) 0.0108(14) 0.0135(14) 0.0044(13)
N2 0.0358(15) 0.0305(15) 0.0385(18) 0.0037(13) 0.0113(12) -0.0002(12)
N3 0.0432(16) 0.0297(15) 0.0287(16) 0.0042(12) 0.0080(12) 0.0047(13)
N4 0.058(2) 0.053(2) 0.033(2) -0.0024(16) 0.0046(16) -0.0047(17)
O1 0.0561(15) 0.0446(15) 0.0298(15) 0.0015(11) 0.0085(11) 0.0100(12)
O2 0.0490(16) 0.0716(19) 0.0477(18) -0.0039(14) -0.0022(13) 0.0045(14)
O3 0.074(2) 0.079(2) 0.058(2) 0.0055(16) 0.0320(16) 0.0017(16)
O4 0.095(2) 0.116(3) 0.0374(19) 0.0210(19) 0.0107(16) 0.020(2)

loop_
_atom_type_symbol
_atom_type_description
_atom_type_scat_dispersion_real
_atom_type_scat_dispersion_imag
_atom_type_scat_source
C C 0.0033 0.0016 'International Tables Vol C Tables 4.2.6.8 and 6.1.1.4'
H H 0.0000 0.0000 'International Tables Vol C Tables 4.2.6.8 and 6.1.1.4'
Ag Ag -0.8971 1.1015 'International Tables Vol C Tables 4.2.6.8 and 6.1.1.4'
Cl Cl 0.1484 0.1585 'International Tables Vol C Tables 4.2.6.8 and 6.1.1.4'
N N 0.0061 0.0033 'International Tables Vol C Tables 4.2.6.8 and 6.1.1.4'
O O 0.0106 0.0060 'International Tables Vol C Tables 4.2.6.8 and 6.1.1.4'

loop_
_exptl_crystal_face_index_h
_exptl_crystal_face_index_k
_exptl_crystal_face_index_l
_exptl_crystal_face_perp_dist
_exptl_oxdiff_crystal_face_indexfrac_h
_exptl_oxdiff_crystal_face_indexfrac_k
_exptl_oxdiff_crystal_face_indexfrac_l
_exptl_oxdiff_crystal_face_x
_exptl_oxdiff_crystal_face_y
_exptl_oxdiff_crystal_face_z
0 5 3 0.0371 -0.0000 5.0000 3.0000 0.0635 0.2301 -0.0199
0 -5 -3 0.0251 0.0000 -5.0000 -3.0000 -0.0635 -0.2301 0.0199
5 2 -4 0.2360 5.0000 2.0000 -4.0000 -0.0217 -0.0693 -0.5067
-5 -2 4 0.2360 -5.0000 -2.0000 4.0000 0.0217 0.0693 0.5067
0 5 -3 0.0407 -0.0000 5.0000 -3.0000 -0.2242 0.0605 -0.0590
0 -5 3 0.0247 0.0000 -5.0000 3.0000 0.2242 -0.0605 0.0590

loop_
_geom_angle_atom_site_label_1
_geom_angle_atom_site_label_2
_geom_angle_atom_site_label_3
_geom_angle
N1 C2 C3 122.5(3)
N1 C2 C7 116.9(3)
C3 C2 C7 120.5(3)
C2 C3 C4 118.4(4)
C2 C3 H3 120.8
C4 C3 H3 120.8
C5 C4 C3 119.1(4)
C5 C4 H4 120.5
C3 C4 H4 120.5
C4 C5 C6 118.8(4)
C4 C5 H5 120.6
C6 C5 H5 120.6
N1 C6 C5 123.2(4)
N1 C6 H6 118.4
C5 C6 H6 118.4
N2 C7 C15 123.6(3)
N2 C7 C2 116.0(3)
C15 C7 C2 120.4(3)
O1 C8 N3 122.2(3)
O1 C8 C9 122.9(3)
N3 C8 C9 114.9(3)
C14 C9 C10 119.1(3)
C14 C9 C8 118.1(3)
C10 C9 C8 122.7(3)
C11 C10 C9 120.5(3)
C11 C10 H10 119.7
C9 C10 H10 119.7
C12 C11 C10 118.9(3)
C12 C11 H11 120.6
C10 C11 H11 120.6
C13 C12 C11 122.2(3)
C13 C12 Cl1 119.1(3)
C11 C12 Cl1 118.6(3)
C12 C13 C14 118.4(3)
C12 C13 H13 120.8
C14 C13 H13 120.8
C9 C14 C13 120.9(3)
C9 C14 H14 119.5
C13 C14 H14 119.5
C16 C15 C20 119.6(4)
C16 C15 C7 120.3(3)
C20 C15 C7 120.0(3)
C15 C16 C17 120.0(4)
C15 C16 H16 120.0
C17 C16 H16 120.0
C18 C17 C16 119.1(4)
C18 C17 H17 120.4
C16 C17 H17 120.4
C19 C18 C17 121.2(5)
C19 C18 H18 119.4
C17 C18 H18 119.4
C18 C19 C20 119.8(5)
C18 C19 H19 120.1
C20 C19 H19 120.1
C19 C20 C15 120.2(4)
C19 C20 H20 119.9
C15 C20 H20 119.9
O2 Ag1 N2 167.27(9)
O2 Ag1 N1 117.79(10)
N2 Ag1 N1 68.48(9)
O2 Ag1 O1 107.07(9)
N2 Ag1 O1 65.71(8)
N1 Ag1 O1 134.19(9)
O2 Ag1 O3 49.85(9)
N2 Ag1 O3 142.68(9)
N1 Ag1 O3 84.48(9)
O1 Ag1 O3 135.26(8)
C6 N1 C2 118.0(3)
C6 N1 Ag1 124.7(3)
C2 N1 Ag1 114.4(2)
C7 N2 N3 118.6(3)
C7 N2 Ag1 121.9(2)
N3 N2 Ag1 119.3(2)
C8 N3 N2 119.5(3)
C8 N3 H3N 120.3
N2 N3 H3N 120.3
O4 N4 O3 121.2(3)
O4 N4 O2 120.1(3)
O3 N4 O2 118.6(3)
C8 O1 Ag1 112.3(2)
N4 O2 Ag1 105.4(2)
N4 O3 Ag1 84.1(2)

loop_
_geom_bond_atom_site_label_1
_geom_bond_atom_site_label_2
_geom_bond_distance
C2 N1 1.337(4)
C2 C3 1.386(5)
C2 C7 1.488(4)
C3 C4 1.388(5)
C3 H3 0.9300
C4 C5 1.365(6)
C4 H4 0.9300
C5 C6 1.383(5)
C5 H5 0.9300
C6 N1 1.326(4)
C6 H6 0.9300
C7 N2 1.288(4)
C7 C15 1.482(5)
C8 O1 1.227(4)
C8 N3 1.360(4)
C8 C9 1.491(4)
C9 C14 1.386(4)
C9 C10 1.392(4)
C10 C11 1.384(4)
C10 H10 0.9300
C11 C12 1.375(5)
C11 H11 0.9300
C12 C13 1.375(5)
C12 Cl1 1.738(3)
C13 C14 1.388(5)
C13 H13 0.9300
C14 H14 0.9300
C15 C16 1.383(5)
C15 C20 1.394(5)
C16 C17 1.389(6)
C16 H16 0.9300
C17 C18 1.381(7)
C17 H17 0.9300
C18 C19 1.370(7)
C18 H18 0.9300
C19 C20 1.371(6)
C19 H19 0.9300
C20 H20 0.9300
Ag1 O2 2.286(3)
Ag1 N2 2.316(3)
Ag1 N1 2.439(3)
Ag1 O1 2.632(2)
Ag1 O3 2.739(3)
N2 N3 1.373(4)
N3 H3N 0.8600
N4 O4 1.222(4)
N4 O3 1.246(4)
N4 O2 1.262(4)

loop_
_geom_hbond_atom_site_label_D
_geom_hbond_atom_site_label_H
_geom_hbond_atom_site_label_A
_geom_hbond_distance_DH
_geom_hbond_distance_HA
_geom_hbond_distance_DA
_geom_hbond_angle_DHA
_geom_hbond_site_symmetry_A
_geom_hbond_publ_flag
N3 H3N O3 0.86 2.43 3.139(4) 140.1 3_675 yes

loop_
_geom_torsion_atom_site_label_1
_geom_torsion_atom_site_label_2
_geom_torsion_atom_site_label_3
_geom_torsion_atom_site_label_4
_geom_torsion
N1 C2 C3 C4 0.8(5)
C7 C2 C3 C4 -177.5(3)
C2 C3 C4 C5 -1.1(6)
C3 C4 C5 C6 0.4(6)
C4 C5 C6 N1 0.8(6)
N1 C2 C7 N2 -15.5(4)
C3 C2 C7 N2 162.9(3)
N1 C2 C7 C15 166.7(3)
C3 C2 C7 C15 -14.9(5)
O1 C8 C9 C14 18.5(5)
N3 C8 C9 C14 -162.4(3)
O1 C8 C9 C10 -158.6(3)
N3 C8 C9 C10 20.5(4)
C14 C9 C10 C11 0.8(5)
C8 C9 C10 C11 177.9(3)
C9 C10 C11 C12 0.6(5)
C10 C11 C12 C13 -1.2(5)
C10 C11 C12 Cl1 -178.9(3)
C11 C12 C13 C14 0.3(5)
Cl1 C12 C13 C14 178.0(3)
C10 C9 C14 C13 -1.7(5)
C8 C9 C14 C13 -178.9(3)
C12 C13 C14 C9 1.2(5)
N2 C7 C15 C16 116.4(4)
C2 C7 C15 C16 -65.9(4)
N2 C7 C15 C20 -64.7(4)
C2 C7 C15 C20 113.0(4)
C20 C15 C16 C17 -0.2(5)
C7 C15 C16 C17 178.7(3)
C15 C16 C17 C18 -1.1(6)
C16 C17 C18 C19 1.8(7)
C17 C18 C19 C20 -1.0(6)
C18 C19 C20 C15 -0.4(6)
C16 C15 C20 C19 1.0(5)
C7 C15 C20 C19 -177.9(3)
C5 C6 N1 C2 -1.2(5)
C5 C6 N1 Ag1 158.4(3)
C3 C2 N1 C6 0.3(5)
C7 C2 N1 C6 178.7(3)
C3 C2 N1 Ag1 -161.2(3)
C7 C2 N1 Ag1 17.1(3)
C15 C7 N2 N3 -2.2(5)
C2 C7 N2 N3 -179.9(3)
C15 C7 N2 Ag1 -176.8(2)
C2 C7 N2 Ag1 5.4(4)
O1 C8 N3 N2 7.1(5)
C9 C8 N3 N2 -172.0(3)
C7 N2 N3 C8 173.3(3)
Ag1 N2 N3 C8 -11.9(3)
N3 C8 O1 Ag1 0.5(4)
C9 C8 O1 Ag1 179.5(2)
O4 N4 O2 Ag1 -162.4(3)
O3 N4 O2 Ag1 16.1(4)
O4 N4 O3 Ag1 165.5(4)
O2 N4 O3 Ag1 -13.0(3)
